data_1513189
loop_
_publ_author_name
'Wen-Bo Pei'
'Jian-Sheng Wu'
'Wei-Hua Ning'
'Zheng-Fang Tian'
'Jian-Lan Liu'
'Xiao-Ming Ren'

_publ_section_title
;
 One-dimensional metal-bis-dithiolene compounds with diverse ion-pair
 arrangements, various magnetic properties and intense near-infrared
 absorption
;
_journal_name_full
;
Inorganica Chimica Acta
;
_journal_page_first 28
_journal_page_last 39
_journal_paper_doi 10.1016/j.ica.2012.12.008
_journal_volume 398
_journal_year 2013
_chemical_formula_sum 'C20 H12 F N6 Pt S4'
_chemical_formula_weight 678.72
_space_group_IT_number 2
_symmetry_cell_setting triclinic
_symmetry_space_group_name_Hall '-P 1'
_symmetry_space_group_name_H-M 'P -1'
_atom_sites_solution_hydrogens geom
_atom_sites_solution_primary direct
_atom_sites_solution_secondary difmap
_cell_angle_alpha 71.002(2)
_cell_angle_beta 69.183(2)
_cell_angle_gamma 68.885(2)
_cell_formula_units_Z 4
_cell_length_a 11.8501(17)
_cell_length_b 13.8162(19)
_cell_length_c 16.364(2)
_cell_measurement_reflns_used 19980
_cell_measurement_temperature 296(2)
_cell_measurement_theta_max 27.47
_cell_measurement_theta_min 1.62
_cell_volume 2275.4(5)
_computing_structure_refinement 'SHELXL-97 (Sheldrick, 1997)'
_computing_structure_solution 'SHELXS-97 (Sheldrick, 1990)'
_diffrn_ambient_temperature 296(2)
_diffrn_measured_fraction_theta_full 0.977
_diffrn_measured_fraction_theta_max 0.977
_diffrn_measurement_device_type 'CCD area detector'
_diffrn_measurement_method 'phi and omega scans'
_diffrn_radiation_monochromator graphite
_diffrn_radiation_source 'fine-focus sealed tube'
_diffrn_radiation_type MoK\a
_diffrn_radiation_wavelength 0.71073
_diffrn_reflns_av_R_equivalents 0.0412
_diffrn_reflns_av_sigmaI/netI 0.0667
_diffrn_reflns_limit_h_max 15
_diffrn_reflns_limit_h_min -15
_diffrn_reflns_limit_k_max 17
_diffrn_reflns_limit_k_min -17
_diffrn_reflns_limit_l_max 20
_diffrn_reflns_limit_l_min -21
_diffrn_reflns_number 19980
_diffrn_reflns_theta_full 27.47
_diffrn_reflns_theta_max 27.47
_diffrn_reflns_theta_min 1.62
_exptl_absorpt_coefficient_mu 6.563
_exptl_absorpt_correction_type multi-scan
_exptl_crystal_density_diffrn 1.981
_exptl_crystal_density_method 'not measured'
_exptl_crystal_description stick-shaped
_exptl_crystal_F_000 1300.0
_refine_diff_density_max 0.706
_refine_diff_density_min -0.888
_refine_diff_density_rms 0.154
_refine_ls_extinction_method none
_refine_ls_goodness_of_fit_ref 1.001
_refine_ls_hydrogen_treatment constr
_refine_ls_matrix_type full
_refine_ls_number_parameters 577
_refine_ls_number_reflns 10173
_refine_ls_number_restraints 0
_refine_ls_restrained_S_all 1.001
_refine_ls_R_factor_all 0.0663
_refine_ls_R_factor_gt 0.0374
_refine_ls_shift/su_max 0.001
_refine_ls_shift/su_mean 0.000
_refine_ls_structure_factor_coef Fsqd
_refine_ls_weighting_details 'calc w=1/[\s^2^(Fo^2^)+(0.0362P)^2^+0.0000P] where P=(Fo^2^+2Fc^2^)/3'
_refine_ls_weighting_scheme calc
_refine_ls_wR_factor_gt 0.0834
_refine_ls_wR_factor_ref 0.0998
_reflns_number_gt 6869
_reflns_number_total 10173
_reflns_threshold_expression >2sigma(I)
_cod_data_source_file ICA-2013-398-28-39-1.cif
_cod_data_source_block 1
_cod_original_cell_volume 2275.4(6)
_cod_original_sg_symbol_H-M P-1
_cod_database_code 1513189

loop_
_symmetry_equiv_pos_as_xyz
'x, y, z'
'-x, -y, -z'

loop_
_atom_site_label
_atom_site_type_symbol
_atom_site_fract_x
_atom_site_fract_y
_atom_site_fract_z
_atom_site_U_iso_or_equiv
_atom_site_adp_type
_atom_site_occupancy
_atom_site_symmetry_multiplicity
_atom_site_calc_flag
_atom_site_refinement_flags
Pt1 Pt 0.20224(2) 0.922199(19) 0.013404(15) 0.03715(8) Uani 1 1 d .
Pt2 Pt 0.50330(2) 0.832499(19) 0.875002(15) 0.04021(9) Uani 1 1 d .
S1 S 0.19191(17) 1.09357(13) -0.06287(11) 0.0446(4) Uani 1 1 d .
S2 S 0.14061(16) 0.89655(14) -0.09237(11) 0.0448(4) Uani 1 1 d .
S3 S 0.25577(17) 0.95289(13) 0.12074(10) 0.0439(4) Uani 1 1 d .
S4 S 0.21373(17) 0.75097(14) 0.09130(11) 0.0455(4) Uani 1 1 d .
S5 S 0.49049(16) 1.00512(13) 0.79983(11) 0.0450(4) Uani 1 1 d .
S6 S 0.43793(18) 0.80780(14) 0.77095(11) 0.0507(4) Uani 1 1 d .
S7 S 0.56231(16) 0.85743(13) 0.98324(11) 0.0432(4) Uani 1 1 d .
S8 S 0.51049(18) 0.66055(13) 0.95072(11) 0.0480(4) Uani 1 1 d .
C2 C 0.1382(6) 1.1055(5) -0.1516(4) 0.0435(16) Uani 1 1 d .
C1 C 0.1179(7) 1.2068(6) -0.2125(4) 0.0494(17) Uani 1 1 d .
C3 C 0.1180(6) 1.0194(6) -0.1634(4) 0.0456(17) Uani 1 1 d .
C4 C 0.0731(7) 1.0308(6) -0.2375(5) 0.0544(19) Uani 1 1 d .
C6 C 0.2615(6) 0.8360(5) 0.1992(4) 0.0404(15) Uani 1 1 d .
C5 C 0.2761(7) 0.8332(5) 0.2842(5) 0.0509(18) Uani 1 1 d .
C7 C 0.2499(6) 0.7476(5) 0.1853(4) 0.0437(16) Uani 1 1 d .
C8 C 0.2664(7) 0.6475(6) 0.2514(5) 0.0498(17) Uani 1 1 d .
C10 C 0.4430(6) 1.0138(6) 0.7089(4) 0.0486(18) Uani 1 1 d .
C9 C 0.4256(7) 1.1155(6) 0.6448(5) 0.0532(18) Uani 1 1 d .
C11 C 0.4231(7) 0.9286(6) 0.6967(4) 0.0512(18) Uani 1 1 d .
C12 C 0.3814(8) 0.9375(7) 0.6209(5) 0.063(2) Uani 1 1 d .
C14 C 0.5699(6) 0.7372(5) 1.0589(4) 0.0390(15) Uani 1 1 d .
C13 C 0.5965(6) 0.7268(5) 1.1416(5) 0.0458(16) Uani 1 1 d .
C15 C 0.5516(6) 0.6523(5) 1.0439(4) 0.0448(16) Uani 1 1 d .
C16 C 0.5639(7) 0.5516(5) 1.1083(5) 0.0483(18) Uani 1 1 d .
C17 C 0.6822(7) 0.5213(6) 0.3680(4) 0.0530(18) Uani 1 1 d .
H17 H 0.7057 0.5808 0.3284 0.064 Uiso 1 1 calc R
C18 C 0.5996(8) 0.4870(6) 0.3531(5) 0.070(2) Uani 1 1 d .
H18 H 0.5662 0.5238 0.3044 0.084 Uiso 1 1 calc R
C19 C 0.5634(6) 0.3959(6) 0.4107(5) 0.0496(17) Uani 1 1 d .
C20 C 0.6158(6) 0.3470(5) 0.4837(5) 0.0508(18) Uani 1 1 d .
H20 H 0.5950 0.2870 0.5246 0.061 Uiso 1 1 calc R
C21 C 0.6956(7) 0.3868(6) 0.4944(5) 0.058(2) Uani 1 1 d .
H21 H 0.7282 0.3533 0.5437 0.069 Uiso 1 1 calc R
C22 C 0.8242(7) 0.5089(6) 0.4533(5) 0.0531(19) Uani 1 1 d .
H22A H 0.8291 0.5772 0.4126 0.064 Uiso 1 1 calc R
H22B H 0.7947 0.5192 0.5141 0.064 Uiso 1 1 calc R
C23 C 0.9517(7) 0.4335(6) 0.4405(4) 0.0502(18) Uani 1 1 d .
C24 C 0.9913(7) 0.3659(6) 0.5140(4) 0.0521(19) Uani 1 1 d .
H24 H 0.9372 0.3662 0.5714 0.063 Uiso 1 1 calc R
C25 C 1.1126(8) 0.2968(6) 0.5026(5) 0.063(2) Uani 1 1 d .
H25 H 1.1399 0.2510 0.5521 0.076 Uiso 1 1 calc R
C26 C 1.1909(8) 0.2972(7) 0.4176(6) 0.065(2) Uani 1 1 d .
C27 C 1.1539(8) 0.3642(7) 0.3436(5) 0.064(2) Uani 1 1 d .
H27 H 1.2091 0.3638 0.2866 0.077 Uiso 1 1 calc R
C28 C 1.0338(8) 0.4326(7) 0.3544(5) 0.064(2) Uani 1 1 d .
H28 H 1.0076 0.4781 0.3044 0.077 Uiso 1 1 calc R
C29 C 1.0560(7) 0.7948(6) 0.6675(5) 0.058(2) Uani 1 1 d .
H29 H 1.1363 0.7571 0.6736 0.070 Uiso 1 1 calc R
C30 C 1.0374(8) 0.8361(6) 0.5841(5) 0.062(2) Uani 1 1 d .
H30 H 1.1044 0.8247 0.5337 0.074 Uiso 1 1 calc R
C31 C 0.9184(8) 0.8952(5) 0.5745(5) 0.055(2) Uani 1 1 d .
C32 C 0.8202(8) 0.9081(6) 0.6522(5) 0.061(2) Uani 1 1 d .
H32 H 0.7388 0.9460 0.6486 0.074 Uiso 1 1 calc R
C33 C 0.8456(8) 0.8647(6) 0.7324(5) 0.057(2) Uani 1 1 d .
H33 H 0.7803 0.8751 0.7839 0.068 Uiso 1 1 calc R
C34 C 0.9823(9) 0.7563(7) 0.8318(5) 0.080(3) Uani 1 1 d .
H34A H 0.9185 0.7948 0.8756 0.096 Uiso 1 1 calc R
H34B H 1.0634 0.7597 0.8302 0.096 Uiso 1 1 calc R
C35 C 0.9799(8) 0.6406(6) 0.8600(5) 0.057(2) Uani 1 1 d .
C36 C 0.8681(7) 0.6141(6) 0.8877(5) 0.060(2) Uani 1 1 d .
H36 H 0.7932 0.6678 0.8875 0.071 Uiso 1 1 calc R
C37 C 0.8662(8) 0.5082(6) 0.9158(5) 0.066(2) Uani 1 1 d .
H37 H 0.7915 0.4900 0.9324 0.080 Uiso 1 1 calc R
C38 C 0.9780(9) 0.4313(6) 0.9184(5) 0.065(2) Uani 1 1 d .
C39 C 1.0881(9) 0.4549(8) 0.8905(6) 0.082(3) Uani 1 1 d .
H39 H 1.1625 0.4008 0.8915 0.098 Uiso 1 1 calc R
C40 C 1.0897(8) 0.5607(7) 0.8601(5) 0.071(2) Uani 1 1 d .
H40 H 1.1659 0.5775 0.8398 0.085 Uiso 1 1 calc R
F1 F 1.3082(4) 0.2290(4) 0.4073(4) 0.0935(17) Uani 1 1 d .
F2 F 0.9754(6) 0.3288(4) 0.9516(3) 0.0979(18) Uani 1 1 d .
N1 N 0.1024(7) 1.2862(5) -0.2629(4) 0.074(2) Uani 1 1 d .
N2 N 0.0380(7) 1.0389(6) -0.2960(4) 0.075(2) Uani 1 1 d .
N3 N 0.2776(7) 0.8334(5) 0.3527(4) 0.074(2) Uani 1 1 d .
N4 N 0.2837(7) 0.5686(5) 0.3025(4) 0.072(2) Uani 1 1 d .
N5 N 0.4083(6) 1.1942(5) 0.5943(4) 0.0677(19) Uani 1 1 d .
N6 N 0.3465(8) 0.9432(7) 0.5627(5) 0.091(3) Uani 1 1 d .
N7 N 0.6133(7) 0.7196(5) 1.2069(4) 0.0659(19) Uani 1 1 d .
N8 N 0.5761(8) 0.4725(5) 1.1588(5) 0.078(2) Uani 1 1 d .
N9 N 0.7315(5) 0.4726(4) 0.4378(3) 0.0459(14) Uani 1 1 d .
N10 N 0.4824(6) 0.3588(5) 0.3986(4) 0.071(2) Uani 1 1 d .
H10A H 0.4614 0.3038 0.4359 0.085 Uiso 1 1 calc R
H10B H 0.4513 0.3899 0.3534 0.085 Uiso 1 1 calc R
N11 N 0.9591(6) 0.8080(5) 0.7413(4) 0.0528(15) Uani 1 1 d .
N12 N 0.8980(8) 0.9383(5) 0.4935(4) 0.092(3) Uani 1 1 d .
H12A H 0.9592 0.9296 0.4461 0.110 Uiso 1 1 calc R
H12B H 0.8237 0.9747 0.4886 0.110 Uiso 1 1 calc R

loop_
_atom_site_aniso_label
_atom_site_aniso_U_11
_atom_site_aniso_U_22
_atom_site_aniso_U_33
_atom_site_aniso_U_23
_atom_site_aniso_U_13
_atom_site_aniso_U_12
Pt1 0.03678(15) 0.03852(16) 0.03325(13) -0.00172(10) -0.01149(11) -0.01084(12)
Pt2 0.03893(16) 0.03879(16) 0.03771(14) -0.00399(11) -0.01115(11) -0.00823(12)
S1 0.0566(11) 0.0369(9) 0.0397(9) -0.0008(7) -0.0201(8) -0.0121(8)
S2 0.0464(10) 0.0476(10) 0.0455(9) -0.0058(8) -0.0194(8) -0.0160(8)
S3 0.0592(11) 0.0392(9) 0.0351(8) -0.0008(7) -0.0173(8) -0.0181(8)
S4 0.0536(11) 0.0427(10) 0.0440(9) 0.0009(7) -0.0182(8) -0.0222(9)
S5 0.0476(10) 0.0407(10) 0.0435(9) 0.0005(7) -0.0151(8) -0.0150(8)
S6 0.0603(12) 0.0470(11) 0.0450(9) -0.0104(8) -0.0182(9) -0.0112(9)
S7 0.0483(10) 0.0350(9) 0.0472(9) -0.0006(7) -0.0191(8) -0.0140(8)
S8 0.0625(12) 0.0365(9) 0.0485(10) -0.0072(8) -0.0232(9) -0.0116(9)
C2 0.037(4) 0.044(4) 0.036(3) 0.004(3) -0.010(3) -0.008(3)
C1 0.050(4) 0.048(4) 0.044(4) -0.001(3) -0.016(3) -0.011(4)
C3 0.033(4) 0.064(5) 0.028(3) -0.006(3) -0.011(3) 0.000(3)
C4 0.051(5) 0.068(5) 0.038(4) -0.007(4) -0.009(3) -0.015(4)
C6 0.040(4) 0.038(4) 0.037(3) 0.005(3) -0.019(3) -0.008(3)
C5 0.073(5) 0.034(4) 0.044(4) 0.007(3) -0.023(4) -0.019(4)
C7 0.049(4) 0.049(4) 0.027(3) 0.006(3) -0.006(3) -0.023(3)
C8 0.051(4) 0.050(4) 0.048(4) -0.005(3) -0.017(3) -0.016(4)
C10 0.037(4) 0.053(4) 0.037(3) 0.004(3) -0.006(3) -0.008(3)
C9 0.062(5) 0.050(4) 0.048(4) 0.001(3) -0.022(4) -0.018(4)
C11 0.049(4) 0.062(5) 0.038(4) -0.009(3) -0.007(3) -0.018(4)
C12 0.068(5) 0.071(6) 0.048(4) -0.010(4) -0.019(4) -0.016(4)
C14 0.029(3) 0.044(4) 0.040(3) -0.007(3) -0.008(3) -0.011(3)
C13 0.046(4) 0.041(4) 0.048(4) -0.009(3) -0.015(3) -0.008(3)
C15 0.058(4) 0.032(4) 0.043(4) -0.002(3) -0.016(3) -0.014(3)
C16 0.073(5) 0.023(3) 0.055(4) -0.002(3) -0.035(4) -0.009(3)
C17 0.065(5) 0.046(4) 0.046(4) 0.003(3) -0.022(4) -0.019(4)
C18 0.101(7) 0.071(6) 0.049(4) 0.015(4) -0.042(5) -0.040(5)
C19 0.047(4) 0.050(4) 0.058(4) -0.010(3) -0.025(3) -0.013(4)
C20 0.054(4) 0.035(4) 0.067(5) 0.009(3) -0.032(4) -0.020(3)
C21 0.071(5) 0.061(5) 0.048(4) 0.008(4) -0.030(4) -0.030(4)
C22 0.067(5) 0.050(4) 0.052(4) -0.003(3) -0.022(4) -0.028(4)
C23 0.062(5) 0.052(4) 0.046(4) -0.008(3) -0.013(4) -0.031(4)
C24 0.061(5) 0.067(5) 0.040(4) -0.013(4) -0.011(3) -0.032(4)
C25 0.087(6) 0.061(5) 0.062(5) -0.014(4) -0.030(5) -0.034(5)
C26 0.066(6) 0.072(6) 0.079(6) -0.036(5) -0.019(5) -0.027(5)
C27 0.064(5) 0.087(6) 0.054(5) -0.019(4) -0.007(4) -0.042(5)
C28 0.088(6) 0.071(6) 0.047(4) -0.002(4) -0.016(4) -0.051(5)
C29 0.050(5) 0.045(4) 0.077(5) -0.006(4) -0.024(4) -0.011(4)
C30 0.080(6) 0.048(5) 0.047(4) -0.009(4) 0.004(4) -0.027(4)
C31 0.094(6) 0.026(4) 0.057(4) 0.002(3) -0.038(5) -0.024(4)
C32 0.063(5) 0.057(5) 0.071(5) -0.012(4) -0.029(4) -0.015(4)
C33 0.062(5) 0.046(4) 0.056(5) -0.024(4) -0.005(4) -0.008(4)
C34 0.120(8) 0.088(7) 0.058(5) -0.003(5) -0.051(5) -0.043(6)
C35 0.078(6) 0.059(5) 0.041(4) -0.008(4) -0.028(4) -0.017(5)
C36 0.057(5) 0.057(5) 0.059(5) -0.015(4) -0.020(4) -0.005(4)
C37 0.064(5) 0.058(5) 0.072(5) -0.003(4) -0.025(4) -0.016(4)
C38 0.077(6) 0.052(5) 0.060(5) -0.019(4) -0.038(5) 0.012(5)
C39 0.066(6) 0.087(7) 0.077(6) -0.030(5) -0.037(5) 0.022(5)
C40 0.063(6) 0.076(6) 0.064(5) -0.012(5) -0.026(4) -0.003(5)
F1 0.052(3) 0.109(4) 0.130(5) -0.053(4) -0.025(3) -0.011(3)
F2 0.157(5) 0.041(3) 0.108(4) -0.015(3) -0.073(4) -0.006(3)
N1 0.081(5) 0.058(4) 0.061(4) 0.006(4) -0.015(4) -0.016(4)
N2 0.076(5) 0.102(6) 0.044(4) -0.011(4) -0.024(4) -0.019(4)
N3 0.112(6) 0.061(4) 0.053(4) 0.004(3) -0.042(4) -0.023(4)
N4 0.093(5) 0.061(4) 0.061(4) 0.011(4) -0.032(4) -0.032(4)
N5 0.070(5) 0.062(4) 0.062(4) 0.013(3) -0.026(4) -0.024(4)
N6 0.104(6) 0.113(7) 0.066(5) -0.023(5) -0.038(5) -0.024(5)
N7 0.096(5) 0.055(4) 0.060(4) -0.004(3) -0.040(4) -0.024(4)
N8 0.132(7) 0.034(4) 0.080(5) 0.002(3) -0.054(5) -0.027(4)
N9 0.060(4) 0.043(3) 0.040(3) 0.001(2) -0.021(3) -0.022(3)
N10 0.089(5) 0.071(5) 0.073(4) 0.007(4) -0.048(4) -0.040(4)
N11 0.069(4) 0.048(4) 0.038(3) -0.005(3) -0.017(3) -0.013(3)
N12 0.163(8) 0.076(5) 0.069(5) 0.014(4) -0.069(5) -0.060(5)

loop_
_atom_type_symbol
_atom_type_description
_atom_type_scat_dispersion_real
_atom_type_scat_dispersion_imag
_atom_type_scat_source
C C 0.0033 0.0016 'International Tables Vol C Tables 4.2.6.8 and 6.1.1.4'
H H 0.0000 0.0000 'International Tables Vol C Tables 4.2.6.8 and 6.1.1.4'
N N 0.0061 0.0033 'International Tables Vol C Tables 4.2.6.8 and 6.1.1.4'
F F 0.0171 0.0103 'International Tables Vol C Tables 4.2.6.8 and 6.1.1.4'
S S 0.1246 0.1234 'International Tables Vol C Tables 4.2.6.8 and 6.1.1.4'
Pt Pt -1.7033 8.3905 'International Tables Vol C Tables 4.2.6.8 and 6.1.1.4'

loop_
_geom_angle_atom_site_label_1
_geom_angle_atom_site_label_2
_geom_angle_atom_site_label_3
_geom_angle
S3 Pt1 S2 177.56(6)
S3 Pt1 S1 89.10(6)
S2 Pt1 S1 89.86(6)
S3 Pt1 S4 90.02(6)
S2 Pt1 S4 91.01(6)
S1 Pt1 S4 179.12(6)
S6 Pt2 S5 90.04(6)
S6 Pt2 S7 177.98(6)
S5 Pt2 S7 90.50(6)
S6 Pt2 S8 89.18(6)
S5 Pt2 S8 178.45(6)
S7 Pt2 S8 90.23(6)
C2 S1 Pt1 103.2(2)
C3 S2 Pt1 102.5(2)
C6 S3 Pt1 102.6(2)
C7 S4 Pt1 102.2(2)
C10 S5 Pt2 102.3(2)
C11 S6 Pt2 102.6(3)
C14 S7 Pt2 102.2(2)
C15 S8 Pt2 102.1(2)
C3 C2 C1 121.7(6)
C3 C2 S1 120.8(5)
C1 C2 S1 117.5(6)
N1 C1 C2 178.1(8)
C2 C3 C4 120.1(6)
C2 C3 S2 123.6(5)
C4 C3 S2 116.3(6)
N2 C4 C3 179.4(9)
C7 C6 C5 120.2(5)
C7 C6 S3 122.6(5)
C5 C6 S3 117.2(5)
N3 C5 C6 174.7(9)
C6 C7 C8 120.2(6)
C6 C7 S4 122.2(5)
C8 C7 S4 117.6(5)
N4 C8 C7 177.6(8)
C11 C10 C9 120.8(6)
C11 C10 S5 121.9(5)
C9 C10 S5 117.3(6)
N5 C9 C10 177.3(8)
C10 C11 C12 121.3(7)
C10 C11 S6 123.2(5)
C12 C11 S6 115.5(6)
N6 C12 C11 178.3(9)
C15 C14 C13 119.9(6)
C15 C14 S7 122.7(5)
C13 C14 S7 117.4(5)
N7 C13 C14 177.9(8)
C14 C15 C16 120.4(6)
C14 C15 S8 122.7(5)
C16 C15 S8 116.9(5)
N8 C16 C15 178.5(9)
N9 C17 C18 122.4(7)
N9 C17 H17 118.8
C18 C17 H17 118.8
C17 C18 C19 120.5(7)
C17 C18 H18 119.8
C19 C18 H18 119.8
N10 C19 C20 121.4(6)
N10 C19 C18 122.7(7)
C20 C19 C18 115.9(6)
C21 C20 C19 119.9(6)
C21 C20 H20 120.1
C19 C20 H20 120.1
C20 C21 N9 123.7(6)
C20 C21 H21 118.1
N9 C21 H21 118.1
C23 C22 N9 113.6(6)
C23 C22 H22A 108.9
N9 C22 H22A 108.9
C23 C22 H22B 108.9
N9 C22 H22B 108.9
H22A C22 H22B 107.7
C24 C23 C28 119.6(7)
C24 C23 C22 119.7(6)
C28 C23 C22 120.7(7)
C23 C24 C25 120.1(7)
C23 C24 H24 120.0
C25 C24 H24 120.0
C26 C25 C24 119.2(8)
C26 C25 H25 120.4
C24 C25 H25 120.4
F1 C26 C27 119.5(8)
F1 C26 C25 118.7(8)
C27 C26 C25 121.8(8)
C26 C27 C28 119.4(8)
C26 C27 H27 120.3
C28 C27 H27 120.3
C27 C28 C23 120.0(8)
C27 C28 H28 120.0
C23 C28 H28 120.0
N11 C29 C30 120.7(7)
N11 C29 H29 119.6
C30 C29 H29 119.6
C29 C30 C31 119.8(7)
C29 C30 H30 120.1
C31 C30 H30 120.1
N12 C31 C30 121.1(8)
N12 C31 C32 120.9(8)
C30 C31 C32 118.0(7)
C33 C32 C31 118.8(8)
C33 C32 H32 120.6
C31 C32 H32 120.6
N11 C33 C32 123.1(7)
N11 C33 H33 118.5
C32 C33 H33 118.5
N11 C34 C35 111.1(6)
N11 C34 H34A 109.4
C35 C34 H34A 109.4
N11 C34 H34B 109.4
C35 C34 H34B 109.4
H34A C34 H34B 108.0
C40 C35 C36 119.0(8)
C40 C35 C34 119.8(8)
C36 C35 C34 121.2(8)
C35 C36 C37 120.9(7)
C35 C36 H36 119.6
C37 C36 H36 119.6
C38 C37 C36 117.8(8)
C38 C37 H37 121.1
C36 C37 H37 121.1
C39 C38 F2 119.5(8)
C39 C38 C37 122.4(8)
F2 C38 C37 118.1(9)
C38 C39 C40 119.4(8)
C38 C39 H39 120.3
C40 C39 H39 120.3
C35 C40 C39 120.4(8)
C35 C40 H40 119.8
C39 C40 H40 119.8
C17 N9 C21 117.7(6)
C17 N9 C22 122.4(6)
C21 N9 C22 119.9(5)
C19 N10 H10A 120.0
C19 N10 H10B 120.0
H10A N10 H10B 120.0
C33 N11 C29 119.5(6)
C33 N11 C34 121.5(7)
C29 N11 C34 119.0(7)
C31 N12 H12A 120.0
C31 N12 H12B 120.0
H12A N12 H12B 120.0

loop_
_geom_bond_atom_site_label_1
_geom_bond_atom_site_label_2
_geom_bond_distance
Pt1 S3 2.2668(17)
Pt1 S2 2.2669(17)
Pt1 S1 2.2703(16)
Pt1 S4 2.2734(17)
Pt2 S6 2.2631(18)
Pt2 S5 2.2773(16)
Pt2 S7 2.2794(17)
Pt2 S8 2.2802(17)
S1 C2 1.722(7)
S2 C3 1.707(7)
S3 C6 1.701(6)
S4 C7 1.720(7)
S5 C10 1.725(7)
S6 C11 1.707(7)
S7 C14 1.713(6)
S8 C15 1.717(7)
C2 C3 1.378(9)
C2 C1 1.425(9)
C1 N1 1.136(8)
C3 C4 1.432(9)
C4 N2 1.133(9)
C6 C7 1.374(9)
C6 C5 1.446(9)
C5 N3 1.130(8)
C7 C8 1.450(9)
C8 N4 1.140(8)
C10 C11 1.366(10)
C10 C9 1.450(9)
C9 N5 1.132(8)
C11 C12 1.447(10)
C12 N6 1.136(9)
C14 C15 1.376(9)
C14 C13 1.447(9)
C13 N7 1.122(8)
C15 C16 1.441(8)
C16 N8 1.131(8)
C17 N9 1.337(8)
C17 C18 1.351(10)
C17 H17 0.9300
C18 C19 1.409(10)
C18 H18 0.9300
C19 N10 1.334(8)
C19 C20 1.403(9)
C20 C21 1.334(9)
C20 H20 0.9300
C21 N9 1.347(8)
C21 H21 0.9300
C22 C23 1.481(10)
C22 N9 1.484(8)
C22 H22A 0.9700
C22 H22B 0.9700
C23 C24 1.377(9)
C23 C28 1.400(9)
C24 C25 1.396(11)
C24 H24 0.9300
C25 C26 1.370(11)
C25 H25 0.9300
C26 F1 1.357(9)
C26 C27 1.368(11)
C27 C28 1.383(11)
C27 H27 0.9300
C28 H28 0.9300
C29 N11 1.348(9)
C29 C30 1.361(10)
C29 H29 0.9300
C30 C31 1.388(10)
C30 H30 0.9300
C31 N12 1.335(8)
C31 C32 1.396(10)
C32 C33 1.345(10)
C32 H32 0.9300
C33 N11 1.324(9)
C33 H33 0.9300
C34 N11 1.495(8)
C34 C35 1.521(10)
C34 H34A 0.9700
C34 H34B 0.9700
C35 C40 1.371(10)
C35 C36 1.382(10)
C36 C37 1.389(10)
C36 H36 0.9300
C37 C38 1.372(10)
C37 H37 0.9300
C38 C39 1.343(12)
C38 F2 1.349(9)
C39 C40 1.388(12)
C39 H39 0.9300
C40 H40 0.9300
N10 H10A 0.8600
N10 H10B 0.8600
N12 H12A 0.8600
N12 H12B 0.8600
